data_1506205
loop_
_publ_author_name
'Yeager, Adam R.'
'Min, Geanna K.'
'Porco, Jr, John A'
'Schaus, Scott E.'

_publ_section_title
;
 Exploring skeletal diversity via ring contraction of glycal-derived
 scaffolds.
;
_journal_issue 22
_journal_name_full 'Organic letters'
_journal_page_first 5065
_journal_page_last 5068
_journal_paper_doi 10.1021/ol0618252
_journal_volume 8
_journal_year 2006
_chemical_formula_sum 'C28 H23 Br O5'
_chemical_formula_weight 519.37
_chemical_name_systematic
; 
 ? 
;
_space_group_IT_number 19
_symmetry_cell_setting orthorhombic
_symmetry_space_group_name_Hall 'P 2ac 2ab'
_symmetry_space_group_name_H-M 'P 21 21 21'
_atom_sites_solution_hydrogens difmap
_atom_sites_solution_primary direct
_atom_sites_solution_secondary difmap
_audit_creation_method SHELXL-97
_cell_angle_alpha 90.00
_cell_angle_beta 90.00
_cell_angle_gamma 90.00
_cell_formula_units_Z 4
_cell_length_a 6.0107(3)
_cell_length_b 15.0074(7)
_cell_length_c 25.3448(11)
_cell_measurement_reflns_used 5608
_cell_measurement_temperature 173(2)
_cell_measurement_theta_max 27.07
_cell_measurement_theta_min 2.71
_cell_volume 2286.23(19)
_computing_cell_refinement 'Bruker SAINT+'
_computing_data_collection 'Bruker Apex2'
_computing_data_reduction 'Bruker SAINT+'
_computing_molecular_graphics 'Bruker SHELXTL'
_computing_publication_material 'Bruker SHELXTL'
_computing_structure_refinement 'SHELXL-97 (Sheldrick, 1997)'
_computing_structure_solution 'SHELXS-97 (Sheldrick, 1990)'
_diffrn_ambient_temperature 173(2)
_diffrn_measured_fraction_theta_full 0.994
_diffrn_measured_fraction_theta_max 0.994
_diffrn_measurement_device_type 'Bruker X8 APEX II diffractometer'
_diffrn_measurement_method 'phi and omega scans'
_diffrn_radiation_monochromator graphite
_diffrn_radiation_source 'fine-focus sealed tube'
_diffrn_radiation_type MoK\a
_diffrn_radiation_wavelength 0.71073
_diffrn_reflns_av_R_equivalents 0.0265
_diffrn_reflns_av_sigmaI/netI 0.0573
_diffrn_reflns_limit_h_max 7
_diffrn_reflns_limit_h_min -8
_diffrn_reflns_limit_k_max 20
_diffrn_reflns_limit_k_min -20
_diffrn_reflns_limit_l_max 26
_diffrn_reflns_limit_l_min -34
_diffrn_reflns_number 15307
_diffrn_reflns_theta_full 28.81
_diffrn_reflns_theta_max 28.81
_diffrn_reflns_theta_min 1.58
_exptl_absorpt_coefficient_mu 1.837
_exptl_absorpt_correction_T_max 0.9138
_exptl_absorpt_correction_T_min 0.5270
_exptl_absorpt_correction_type 'semiempirical by SADABS'
_exptl_crystal_colour colourless
_exptl_crystal_density_diffrn 1.509
_exptl_crystal_density_meas 0
_exptl_crystal_density_method 'not measured'
_exptl_crystal_description rod
_exptl_crystal_F_000 1064
_exptl_crystal_size_max 0.40
_exptl_crystal_size_mid 0.10
_exptl_crystal_size_min 0.05
_refine_diff_density_max 0.760
_refine_diff_density_min -0.418
_refine_diff_density_rms 0.053
_refine_ls_abs_structure_details 'Flack H D (1983), Acta Cryst. A39, 876-881'
_refine_ls_abs_structure_Flack 0.000(6)
_refine_ls_extinction_method none
_refine_ls_goodness_of_fit_ref 0.982
_refine_ls_hydrogen_treatment isotropic
_refine_ls_matrix_type full
_refine_ls_number_parameters 399
_refine_ls_number_reflns 5894
_refine_ls_number_restraints 0
_refine_ls_restrained_S_all 0.982
_refine_ls_R_factor_all 0.0456
_refine_ls_R_factor_gt 0.0333
_refine_ls_shift/su_max 0.009
_refine_ls_shift/su_mean 0.001
_refine_ls_structure_factor_coef Fsqd
_refine_ls_weighting_details 'calc w=1/[\s^2^(Fo^2^)+(0.0254P)^2^+0.0000P] where P=(Fo^2^+2Fc^2^)/3'
_refine_ls_weighting_scheme calc
_refine_ls_wR_factor_gt 0.0685
_refine_ls_wR_factor_ref 0.0727
_reflns_number_gt 4894
_reflns_number_total 5894
_reflns_threshold_expression >2sigma(I)
_cod_data_source_file ol0618252si20060724_122734.cif
_cod_data_source_block porco40
_cod_depositor_comments
;
The following automatic conversions were performed:

'_symmetry_cell_setting' value 'Orthorhombic' changed to
'orthorhombic' according to
/home/saulius/struct/CIF-dictionaries/cif_core.dic dictionary named
'cif_core.dic' version 2.4.1 from 2010-06-29.

Automatic conversion script
Id: cif_fix_values 1715 2011-07-08 13:25:40Z adriana 
;
_cod_original_sg_symbol_H-M P2(1)2(1)2(1)
_cod_database_code 1506205

loop_
_symmetry_equiv_pos_as_xyz
'x, y, z'
'-x+1/2, -y, z+1/2'
'-x, y+1/2, -z+1/2'
'x+1/2, -y+1/2, -z'

loop_
_atom_site_label
_atom_site_type_symbol
_atom_site_fract_x
_atom_site_fract_y
_atom_site_fract_z
_atom_site_U_iso_or_equiv
_atom_site_adp_type
_atom_site_occupancy
_atom_site_symmetry_multiplicity
_atom_site_calc_flag
Br1 Br 0.55737(4) 0.549324(15) 0.175586(10) 0.04419(8) Uani 1 1 d
O1 O -0.4883(2) 0.09035(10) 0.17073(6) 0.0354(4) Uani 1 1 d
O2 O -0.2036(2) 0.23567(9) 0.11289(5) 0.0243(3) Uani 1 1 d
O3 O -0.0816(3) 0.26013(10) 0.02992(5) 0.0341(4) Uani 1 1 d
O4 O -0.0288(2) 0.07876(9) 0.08085(6) 0.0315(3) Uani 1 1 d
O5 O 0.3564(3) -0.17082(10) -0.05101(7) 0.0382(4) Uani 1 1 d
C1 C -0.2764(4) 0.05484(14) 0.15778(9) 0.0291(4) Uani 1 1 d
H1 H -0.277(5) -0.0151(18) 0.1651(10) 0.050(7) Uiso 1 1 d
C2 C -0.2520(3) 0.07705(13) 0.09834(8) 0.0256(4) Uani 1 1 d
H2 H -0.331(3) 0.0443(13) 0.0785(7) 0.013(5) Uiso 1 1 d
C3 C -0.3591(3) 0.16878(13) 0.09464(8) 0.0250(4) Uani 1 1 d
H3 H -0.403(4) 0.1839(12) 0.0594(8) 0.017(5) Uiso 1 1 d
C4 C -0.5412(4) 0.16291(14) 0.13543(8) 0.0280(4) Uani 1 1 d
H4B H -0.561(4) 0.2162(14) 0.1529(8) 0.025(5) Uiso 1 1 d
H4A H -0.677(4) 0.1501(13) 0.1178(8) 0.016(5) Uiso 1 1 d
C5 C -0.0741(4) 0.27532(12) 0.07649(8) 0.0253(4) Uani 1 1 d
C6 C 0.0774(4) 0.34121(11) 0.10170(8) 0.0233(4) Uani 1 1 d
C7 C 0.2636(4) 0.36929(14) 0.07407(9) 0.0287(5) Uani 1 1 d
H7 H 0.297(4) 0.3428(14) 0.0379(9) 0.031(6) Uiso 1 1 d
C8 C 0.4072(4) 0.43062(14) 0.09603(9) 0.0313(5) Uani 1 1 d
H8 H 0.528(4) 0.4471(14) 0.0807(9) 0.029(6) Uiso 1 1 d
C9 C 0.3618(4) 0.46406(13) 0.14573(8) 0.0299(5) Uani 1 1 d
C10 C 0.1783(4) 0.43729(13) 0.17364(9) 0.0326(5) Uani 1 1 d
H10 H 0.152(4) 0.4611(14) 0.2058(9) 0.029(6) Uiso 1 1 d
C11 C 0.0367(4) 0.37447(14) 0.15202(8) 0.0297(5) Uani 1 1 d
H11 H -0.083(4) 0.3568(13) 0.1698(8) 0.020(5) Uiso 1 1 d
C12 C -0.0912(4) 0.09274(13) 0.19073(8) 0.0286(5) Uani 1 1 d
H12 H 0.050(4) 0.0749(14) 0.1822(9) 0.029(6) Uiso 1 1 d
C13 C -0.1207(4) 0.15005(15) 0.22965(9) 0.0323(5) Uani 1 1 d
H13 H -0.278(5) 0.1650(16) 0.2390(10) 0.042(7) Uiso 1 1 d
C14 C 0.0571(5) 0.19370(14) 0.25689(8) 0.0338(5) Uani 1 1 d
C15 C 0.2007(4) 0.23671(14) 0.27751(9) 0.0332(5) Uani 1 1 d
C16 C 0.3762(4) 0.28816(14) 0.30045(9) 0.0313(5) Uani 1 1 d
C17 C 0.5234(4) 0.33468(15) 0.26889(10) 0.0372(5) Uani 1 1 d
H17 H 0.499(5) 0.3307(16) 0.2336(11) 0.045(7) Uiso 1 1 d
C18 C 0.6942(5) 0.38401(18) 0.29024(11) 0.0445(6) Uani 1 1 d
H18 H 0.786(6) 0.4156(19) 0.2682(12) 0.063(9) Uiso 1 1 d
C19 C 0.7215(5) 0.38714(16) 0.34396(10) 0.0408(6) Uani 1 1 d
H19 H 0.841(6) 0.4189(19) 0.3585(11) 0.062(9) Uiso 1 1 d
C20 C 0.5770(5) 0.34264(15) 0.37612(10) 0.0402(6) Uani 1 1 d
H20 H 0.589(5) 0.3405(15) 0.4138(10) 0.040(7) Uiso 1 1 d
C21 C 0.4045(5) 0.29290(15) 0.35511(9) 0.0360(6) Uani 1 1 d
H21 H 0.312(5) 0.2621(16) 0.3740(10) 0.042(8) Uiso 1 1 d
C22 C 0.0505(4) 0.01537(12) 0.04610(7) 0.0229(4) Uani 1 1 d
C23 C -0.0368(4) -0.06999(13) 0.04026(8) 0.0285(4) Uani 1 1 d
H23 H -0.173(4) -0.0831(14) 0.0575(9) 0.030(6) Uiso 1 1 d
C24 C 0.0694(4) -0.12958(13) 0.00658(8) 0.0297(5) Uani 1 1 d
H24 H 0.009(4) -0.1864(13) 0.0042(7) 0.023(5) Uiso 1 1 d
C25 C 0.2619(4) -0.10563(13) -0.02004(8) 0.0268(4) Uani 1 1 d
C26 C 0.3461(4) -0.02078(14) -0.01429(8) 0.0270(5) Uani 1 1 d
H26 H 0.472(4) -0.0065(14) -0.0314(9) 0.024(6) Uiso 1 1 d
C27 C 0.2384(3) 0.03949(13) 0.01865(8) 0.0251(4) Uani 1 1 d
H27 H 0.290(4) 0.0964(15) 0.0207(8) 0.031(6) Uiso 1 1 d
C28 C 0.5415(5) -0.14583(19) -0.08270(11) 0.0433(6) Uani 1 1 d
H28C H 0.506(5) -0.0990(19) -0.1067(11) 0.055(8) Uiso 1 1 d
H28B H 0.657(5) -0.1314(17) -0.0639(11) 0.047(8) Uiso 1 1 d
H28A H 0.589(7) -0.198(2) -0.1033(13) 0.084(11) Uiso 1 1 d

loop_
_atom_site_aniso_label
_atom_site_aniso_U_11
_atom_site_aniso_U_22
_atom_site_aniso_U_33
_atom_site_aniso_U_23
_atom_site_aniso_U_13
_atom_site_aniso_U_12
Br1 0.04153(14) 0.03912(12) 0.05192(15) -0.01429(11) 0.00922(13) -0.01775(11)
O1 0.0285(8) 0.0382(7) 0.0395(9) 0.0087(7) 0.0062(8) -0.0029(6)
O2 0.0256(8) 0.0278(7) 0.0196(7) -0.0009(5) 0.0004(6) -0.0063(6)
O3 0.0390(9) 0.0447(8) 0.0186(7) -0.0026(6) -0.0012(8) -0.0086(8)
O4 0.0211(7) 0.0361(7) 0.0372(8) -0.0137(6) 0.0004(7) -0.0079(6)
O5 0.0407(9) 0.0313(8) 0.0425(9) -0.0053(7) 0.0020(8) 0.0074(7)
C1 0.0258(10) 0.0258(10) 0.0356(12) 0.0024(9) -0.0003(9) -0.0022(9)
C2 0.0201(10) 0.0292(10) 0.0275(11) -0.0083(8) -0.0036(9) -0.0063(8)
C3 0.0233(10) 0.0283(10) 0.0235(11) -0.0020(8) -0.0065(9) -0.0055(8)
C4 0.0226(10) 0.0331(10) 0.0282(11) -0.0017(8) -0.0043(10) -0.0041(9)
C5 0.0242(10) 0.0257(9) 0.0259(11) 0.0029(8) -0.0017(10) 0.0017(9)
C6 0.0243(10) 0.0231(8) 0.0224(9) 0.0021(7) -0.0016(9) 0.0003(8)
C7 0.0302(12) 0.0329(11) 0.0229(11) -0.0005(9) 0.0061(10) -0.0003(9)
C8 0.0282(12) 0.0330(11) 0.0327(12) 0.0011(9) 0.0125(10) -0.0060(9)
C9 0.0311(11) 0.0240(10) 0.0345(12) -0.0041(8) 0.0024(10) -0.0054(8)
C10 0.0374(12) 0.0326(11) 0.0277(12) -0.0104(10) 0.0062(11) -0.0073(9)
C11 0.0260(11) 0.0338(10) 0.0294(11) -0.0013(8) 0.0091(11) -0.0046(9)
C12 0.0277(12) 0.0281(10) 0.0301(12) 0.0058(8) -0.0020(10) -0.0018(9)
C13 0.0349(14) 0.0333(11) 0.0288(12) 0.0031(9) -0.0019(10) -0.0007(9)
C14 0.0422(13) 0.0335(11) 0.0258(11) 0.0008(9) -0.0016(12) 0.0055(11)
C15 0.0421(14) 0.0289(10) 0.0286(12) -0.0009(9) -0.0055(11) 0.0044(10)
C16 0.0379(14) 0.0272(10) 0.0288(11) -0.0034(8) -0.0069(10) 0.0069(9)
C17 0.0462(15) 0.0391(12) 0.0264(12) -0.0048(9) -0.0057(11) -0.0003(11)
C18 0.0447(15) 0.0485(14) 0.0402(15) -0.0029(12) 0.0048(13) -0.0071(13)
C19 0.0404(14) 0.0406(13) 0.0414(14) -0.0087(11) -0.0094(12) -0.0006(11)
C20 0.0530(16) 0.0399(12) 0.0278(12) -0.0046(9) -0.0147(13) 0.0041(12)
C21 0.0439(15) 0.0354(11) 0.0287(12) 0.0030(9) -0.0014(12) 0.0007(11)
C22 0.0228(9) 0.0260(8) 0.0200(9) -0.0017(7) -0.0063(9) 0.0007(8)
C23 0.0251(11) 0.0317(10) 0.0287(11) 0.0029(8) -0.0008(10) -0.0041(9)
C24 0.0352(12) 0.0212(9) 0.0328(11) 0.0016(8) -0.0053(11) -0.0038(10)
C25 0.0274(11) 0.0291(10) 0.0238(11) 0.0005(8) -0.0077(10) 0.0059(8)
C26 0.0243(11) 0.0336(10) 0.0230(11) 0.0037(8) -0.0023(9) -0.0023(9)
C27 0.0245(10) 0.0241(10) 0.0267(11) 0.0006(8) -0.0057(9) -0.0030(8)
C28 0.0344(14) 0.0496(14) 0.0459(16) -0.0104(12) 0.0034(14) 0.0100(13)

loop_
_atom_type_symbol
_atom_type_description
_atom_type_scat_dispersion_real
_atom_type_scat_dispersion_imag
_atom_type_scat_source
C C 0.0033 0.0016 'International Tables Vol C Tables 4.2.6.8 and 6.1.1.4'
H H 0.0000 0.0000 'International Tables Vol C Tables 4.2.6.8 and 6.1.1.4'
O O 0.0106 0.0060 'International Tables Vol C Tables 4.2.6.8 and 6.1.1.4'
Br Br -0.2901 2.4595 'International Tables Vol C Tables 4.2.6.8 and 6.1.1.4'

loop_
_geom_angle_atom_site_label_1
_geom_angle_atom_site_label_2
_geom_angle_atom_site_label_3
_geom_angle
C1 O1 C4 109.72(16)
C5 O2 C3 117.45(15)
C22 O4 C2 121.00(15)
C25 O5 C28 117.20(18)
O1 C1 C12 113.20(17)
O1 C1 C2 103.23(17)
C12 C1 C2 112.87(17)
O4 C2 C3 111.44(17)
O4 C2 C1 113.48(17)
C3 C2 C1 102.38(17)
O2 C3 C4 106.86(16)
O2 C3 C2 109.54(16)
C4 C3 C2 102.22(17)
O1 C4 C3 107.98(18)
O3 C5 O2 124.55(19)
O3 C5 C6 124.76(19)
O2 C5 C6 110.69(16)
C7 C6 C11 119.75(19)
C7 C6 C5 118.62(18)
C11 C6 C5 121.63(19)
C8 C7 C6 120.28(19)
C7 C8 C9 119.1(2)
C10 C9 C8 121.5(2)
C10 C9 Br1 119.39(16)
C8 C9 Br1 119.09(16)
C9 C10 C11 119.4(2)
C10 C11 C6 120.0(2)
C13 C12 C1 124.2(2)
C12 C13 C14 123.9(2)
C15 C14 C13 174.4(2)
C14 C15 C16 178.0(2)
C17 C16 C21 118.0(2)
C17 C16 C15 120.6(2)
C21 C16 C15 121.3(2)
C18 C17 C16 121.4(2)
C19 C18 C17 119.8(3)
C20 C19 C18 120.0(3)
C19 C20 C21 120.7(2)
C20 C21 C16 120.0(2)
C27 C22 O4 115.14(17)
C27 C22 C23 119.86(18)
O4 C22 C23 124.86(19)
C24 C23 C22 118.9(2)
C25 C24 C23 120.97(19)
O5 C25 C26 124.4(2)
O5 C25 C24 115.93(19)
C26 C25 C24 119.6(2)
C25 C26 C27 119.6(2)
C22 C27 C26 121.00(18)

loop_
_geom_bond_atom_site_label_1
_geom_bond_atom_site_label_2
_geom_bond_distance
Br1 C9 1.895(2)
O1 C1 1.419(3)
O1 C4 1.445(3)
O2 C5 1.346(2)
O2 C3 1.448(2)
O3 C5 1.203(2)
O4 C22 1.381(2)
O4 C2 1.414(3)
O5 C25 1.377(2)
O5 C28 1.422(3)
C1 C12 1.503(3)
C1 C2 1.550(3)
C2 C3 1.523(3)
C3 C4 1.508(3)
C5 C6 1.488(3)
C6 C7 1.386(3)
C6 C11 1.391(3)
C7 C8 1.379(3)
C8 C9 1.383(3)
C9 C10 1.370(3)
C10 C11 1.383(3)
C12 C13 1.321(3)
C13 C14 1.431(3)
C14 C15 1.198(3)
C15 C16 1.431(3)
C16 C17 1.382(3)
C16 C21 1.398(3)
C17 C18 1.377(4)
C18 C19 1.372(4)
C19 C20 1.365(4)
C20 C21 1.384(4)
C22 C27 1.375(3)
C22 C23 1.392(3)
C23 C24 1.391(3)
C24 C25 1.387(3)
C25 C26 1.378(3)
C26 C27 1.391(3)

loop_
_cod_related_entry_id
_cod_related_entry_code
_cod_related_entry_database
1 21199683 ChemSpider
